data_7119379
loop_
_publ_author_name
'Griffiths, Kieran'
'Kumar, Prashant'
'Akien, Geoffrey R.'
'Chilton, Nicholas F.'
'Abdul-Sada, Alaa'
'Tizzard, Graham J.'
'Coles, Simon J.'
'Kostakis, George E.'

_publ_section_title
;
 Tetranuclear Zn/4f coordination clusters as highly efficient catalysts
 for Friedel-Crafts alkylation
;
_journal_issue 50
_journal_name_full 'Chemical Communications'
_journal_page_first 7866
_journal_page_last 7869
_journal_paper_doi 10.1039/c6cc03608b
_journal_volume 52
_journal_year 2016
_chemical_formula_moiety 'C62 H58 Gd2 N8 O20 Zn2'
_chemical_formula_sum 'C62 H58 Gd2 N8 O20 Zn2'
_chemical_formula_weight 1680.40
_space_group_crystal_system monoclinic
_space_group_IT_number 14
_space_group_name_Hall '-P 2ybc'
_space_group_name_H-M_alt 'P 1 21/c 1'
_symmetry_space_group_name_Hall '-P 2ybc'
_symmetry_space_group_name_H-M 'P 1 21/c 1'
_atom_sites_solution_hydrogens geom
_audit_creation_date 2016-01-22
_audit_creation_method
;
Olex2 1.2
(compiled 2015.09.30 svn.r3233 for OlexSys, GUI svn.r5103)
;
_audit_update_record
;
2016-02-09 deposited with the CCDC.
2016-05-18 downloaded from the CCDC.
;
_cell_angle_alpha 90
_cell_angle_beta 95.502(4)
_cell_angle_gamma 90
_cell_formula_units_Z 2
_cell_length_a 13.8176(6)
_cell_length_b 14.3073(6)
_cell_length_c 16.9982(8)
_cell_measurement_reflns_used 6766
_cell_measurement_temperature 173
_cell_measurement_theta_max 60.9420
_cell_measurement_theta_min 4.4360
_cell_volume 3344.9(3)
_computing_cell_refinement 'CrysAlisPro 1.171.38.41 (Rigaku OD, 2015)'
_computing_data_collection 'CrysAlisPro 1.171.38.41 (Rigaku OD, 2015)'
_computing_data_reduction 'CrysAlisPro 1.171.38.41 (Rigaku OD, 2015)'
_computing_molecular_graphics 'Olex2 (Dolomanov et al., 2009)'
_computing_publication_material 'Olex2 (Dolomanov et al., 2009)'
_computing_structure_refinement 'ShelXL (Sheldrick, 2015)'
_computing_structure_solution
;
Superflip (Palatinus & Chapuis, 2007;Palatinus & van der Lee, 2008;
Palatinus et al., 2012)
;
_diffrn_ambient_temperature 173
_diffrn_detector 'CCD plate'
_diffrn_detector_area_resol_mean 16.1033
_diffrn_detector_type Eos
_diffrn_measured_fraction_theta_full 0.958
_diffrn_measured_fraction_theta_max 0.990
_diffrn_measurement_details
;
List of Runs (angles in degrees, time in seconds):

  # Type    Start    End  Width  t~exp~   \w     \q     \k     \f   Frames
#--------------------------------------------------------------------------
  1  \w     29.00  95.00   1.00    1.00    --   36.75  57.00 -30.00   66
  2  \w     80.00 106.00   1.00    2.00    --   86.50  61.00-120.00   26
  3  \w    110.00 138.00   1.00    2.00    --   86.50  61.00-120.00   28
  4  \w    106.00 155.00   1.00    2.00    --   86.50  30.00-180.00   49
  5  \w     91.00 122.00   1.00    2.00    --   86.50  61.00-150.00   31
  6  \w     69.00 144.00   1.00    2.00    --   86.50  45.00-150.00   75
  7  \w     70.00 105.00   1.00    2.00    --   86.50 -61.00   0.00   35
  8  \w     51.00  77.00   1.00    2.00    --   86.50 -61.00 -90.00   26
  9  \w     52.00  84.00   1.00    2.00    --   86.50 -95.00-120.00   32
 10  \w     49.00  90.00   1.00    2.00    --   86.50-111.00-150.00   41
 11  \w     27.00  59.00   1.00    2.00    --   86.50 -95.00 -90.00   32
 12  \w     22.00  48.00   1.00    2.00    --   86.50 -61.00 -90.00   26
 13  \w     26.00  53.00   1.00    2.00    --   86.50 -30.00-120.00   27
 14  \w     25.00  51.00   1.00    2.00    --   86.50 -61.00   0.00   26
 15  \w     25.00  83.00   1.00    2.00    --   86.50 -95.00   0.00   58
 16  \w     19.00  78.00   1.00    2.00    --   86.50 -77.00 120.00   59
 17  \w     21.00  84.00   1.00    2.00    --   86.50 -95.00  60.00   63
 18  \w     17.00  46.00   1.00    2.00    --   86.50-111.00 -60.00   29
 19  \w    106.00 158.00   1.00    2.00    --   86.50  15.00 150.00   52
 20  \w    104.00 153.00   1.00    2.00    --   86.50  45.00  90.00   49
 21  \w    126.00 151.00   1.00    2.00    --   86.50  61.00  30.00   25
 22  \w     58.00  84.00   1.00    2.00    --   86.50  15.00 150.00   26
 23  \w     35.00  85.00   1.00    1.00    --   36.75 178.00 -30.00   50
 24  \w     41.00 109.00   1.00    1.00    --   36.75 178.00-180.00   68
 25  \w   -108.00 -80.00   1.00    1.00    --  -36.75-178.00 -90.00   28
;
_diffrn_measurement_device 'four-circle diffractometer'
_diffrn_measurement_device_type 'Xcalibur, Eos, Gemini ultra'
_diffrn_measurement_method '\w scans'
_diffrn_orient_matrix_type 'CrysAlisPro convention (1999,Acta A55,543-557)'
_diffrn_orient_matrix_UB_11 -0.0808953000
_diffrn_orient_matrix_UB_12 0.0465277000
_diffrn_orient_matrix_UB_13 -0.0552045000
_diffrn_orient_matrix_UB_21 0.0774461000
_diffrn_orient_matrix_UB_22 0.0482465000
_diffrn_orient_matrix_UB_23 -0.0454356000
_diffrn_orient_matrix_UB_31 -0.0003066000
_diffrn_orient_matrix_UB_32 -0.0843900000
_diffrn_orient_matrix_UB_33 -0.0562552000
_diffrn_radiation_monochromator mirror
_diffrn_radiation_probe x-ray
_diffrn_radiation_type CuK\a
_diffrn_radiation_wavelength 1.54184
_diffrn_reflns_av_R_equivalents 0.0753
_diffrn_reflns_av_unetI/netI 0.0612
_diffrn_reflns_Laue_measured_fraction_full 0.958
_diffrn_reflns_Laue_measured_fraction_max 0.990
_diffrn_reflns_limit_h_max 14
_diffrn_reflns_limit_h_min -15
_diffrn_reflns_limit_k_max 15
_diffrn_reflns_limit_k_min -16
_diffrn_reflns_limit_l_max 17
_diffrn_reflns_limit_l_min -19
_diffrn_reflns_number 18009
_diffrn_reflns_point_group_measured_fraction_full 0.958
_diffrn_reflns_point_group_measured_fraction_max 0.990
_diffrn_reflns_theta_full 25.000
_diffrn_reflns_theta_max 61.102
_diffrn_reflns_theta_min 4.459
_diffrn_source 'fine-focus sealed X-ray tube'
_diffrn_source_type 'Enhance Ultra (Cu) X-ray Source'
_exptl_absorpt_coefficient_mu 14.090
_exptl_absorpt_correction_T_max 1.00000
_exptl_absorpt_correction_T_min 0.32903
_exptl_absorpt_correction_type multi-scan
_exptl_absorpt_process_details
;
CrysAlisPro 1.171.38.41 (Rigaku Oxford Diffraction, 2015)
Empirical absorption correction using spherical harmonics,
 implemented in SCALE3 ABSPACK scaling algorithm.
;
_exptl_crystal_density_diffrn 1.668
_exptl_crystal_F_000 1668
_refine_diff_density_max 1.735
_refine_diff_density_min -1.727
_refine_diff_density_rms 0.166
_refine_ls_extinction_coef .
_refine_ls_extinction_method none
_refine_ls_goodness_of_fit_ref 1.055
_refine_ls_hydrogen_treatment constr
_refine_ls_matrix_type full
_refine_ls_number_parameters 428
_refine_ls_number_reflns 5079
_refine_ls_number_restraints 1148
_refine_ls_restrained_S_all 0.965
_refine_ls_R_factor_all 0.0600
_refine_ls_R_factor_gt 0.0541
_refine_ls_shift/su_max 0.001
_refine_ls_shift/su_mean 0.000
_refine_ls_structure_factor_coef Fsqd
_refine_ls_weighting_details 'w=1/[\s^2^(Fo^2^)+(0.1021P)^2^] where P=(Fo^2^+2Fc^2^)/3'
_refine_ls_weighting_scheme calc
_refine_ls_wR_factor_gt 0.1392
_refine_ls_wR_factor_ref 0.1485
_reflns_Friedel_coverage 0.000
_reflns_Friedel_fraction_full .
_reflns_Friedel_fraction_max .
_reflns_number_gt 4512
_reflns_number_total 5079
_reflns_threshold_expression 'I > 2\s(I)'
_cod_data_source_file c6cc03608b2.cif
_cod_data_source_block 1Gd
_cod_database_code 7119379
_shelxl_version_number 2014-1
_chemical_oxdiff_formula Zn2Gd2C60H80N8022
_shelx_space_group_comment
;
The symmetry employed for this shelxl refinement is uniquely defined
by the following loop, which should always be used as a source of
symmetry information in preference to the above space-group names.
They are only intended as comments.
;
_reflns_odcompleteness_completeness 85.58
_reflns_odcompleteness_iscentric 1
_reflns_odcompleteness_theta 66.97
_olex2_refinement_description
;
1. Fixed Uiso
 At 1.2 times of:
  All C(H) groups
 At 1.5 times of:
  All C(H,H,H) groups
2. Rigid bond restraints
 C014, Gd01, O007, O005, O003, N00F, O00I, O00D, O00H, N00W, Zn02, C00O, C00K,
 C00G, C00P, C01C, C010, C018, O00N, N004, O00C, O009, C00V, C01A, C00M, C00X,
 C00Z, H01D, C012, H01A, H01B, H01C, C006, C011, C00R, C017, O00A, C00Q, C019,
 C00Y, C00L, H00X, H00Z, C016, H012, C01D, C013, H011, C00U, N00J, H017, C2,
 H00Q, C015, H019, H00Y, H00L, H016, H01E, H013, C00S, H00U, C00T, C8, H2A, H2B,
  H2C, H015, H014, H00S, H00A, H00B, H00C, H8A, H8B, H8C
 with sigma for 1-2 distances of 0.01 and sigma for 1-3 distances of 0.01
3. Uiso/Uaniso restraints and constraints
C00S \\sim Gd01 \\sim O007 \\sim O005 \\sim O003 \\sim N00F \\sim O00I \\sim
O00D \\sim O00H \\sim N00W \\sim Zn02 \\sim C00O \\sim C00K \\sim C00G \\sim
C00P \\sim C01C \\sim C010 \\sim C018 \\sim O00N \\sim N004 \\sim O00C \\sim
O009 \\sim C00V \\sim C01A \\sim C00M \\sim C00X \\sim C00Z \\sim H01D \\sim
C012 \\sim H01A \\sim H01B \\sim H01C \\sim C006 \\sim C011 \\sim C00R \\sim
C017 \\sim O00A \\sim C00Q \\sim C019 \\sim C00Y \\sim C00L \\sim H00X \\sim
H00Z \\sim C016 \\sim H012 \\sim C01D \\sim C013 \\sim H011 \\sim C00U \\sim
N00J \\sim H017 \\sim C2 \\sim H00Q \\sim C015 \\sim H019 \\sim H00Y \\sim H00L
\\sim H016 \\sim H01E \\sim H013 \\sim C014 \\sim H00U \\sim C00T \\sim C8
\\sim H2A \\sim H2B \\sim H2C \\sim H015 \\sim H014 \\sim H00S \\sim H00A \\sim
H00B \\sim H00C \\sim H8A \\sim H8B \\sim H8C: within 1.7A with sigma of 0.04
and sigma for terminal atoms of 0.08
4. Rigid body (RIGU) restrains
 C00S, Gd01, O007, O005, O003, N00F, O00I, O00D, O00H, N00W, Zn02, C00O, C00K,
 C00G, C00P, C01C, C010, C018, O00N, N004, O00C, O009, C00V, C01A, C00M, C00X,
 C00Z, H01D, C012, H01A, H01B, H01C, C006, C011, C00R, C017, O00A, C00Q, C019,
 C00Y, C00L, H00X, H00Z, C016, H012, C01D, C013, H011, C00U, N00J, H017, C2,
 H00Q, C015, H019, H00Y, H00L, H016, H01E, H013, C014, H00U, C00T, C8, H2A, H2B,
  H2C, H015, H014, H00S, H00A, H00B, H00C, H8A, H8B, H8C
 with sigma for 1-2 distances of 0.004 and sigma for 1-3 distances of 0.004
5.a Aromatic/amide H refined with riding coordinates:
 C00L(H00L), C00Q(H00Q), C00S(H00S), C00U(H00U), C00X(H00X), C00Y(H00Y),
 C00Z(H00Z), C011(H011), C012(H012), C013(H013), C014(H014), C015(H015),
 C016(H016), C017(H017), C019(H019), C01C(H01D), C01D(H01E)
5.b Idealised Me refined as rotating group:
 C00T(H00A,H00B,H00C), C018(H01A,H01B,H01C), C2(H2A,H2B,H2C), C8(H8A,H8B,H8C)
;
_olex2_submission_special_instructions 'No special instructions were received'
_oxdiff_exptl_absorpt_empirical_details
;
Empirical correction (ABSPACK) includes:
- Absorption correction using spherical harmonics
- Frame scaling
- Detector area scaling
;
_oxdiff_exptl_absorpt_empirical_full_max 1.954
_oxdiff_exptl_absorpt_empirical_full_min 0.612

loop_
_space_group_symop_operation_xyz
'x, y, z'
'-x, y+1/2, -z+1/2'
'-x, -y, -z'
'x, -y-1/2, z-1/2'

loop_
_atom_site_label
_atom_site_type_symbol
_atom_site_fract_x
_atom_site_fract_y
_atom_site_fract_z
_atom_site_U_iso_or_equiv
_atom_site_adp_type
_atom_site_occupancy
_atom_site_site_symmetry_order
_atom_site_calc_flag
_atom_site_refinement_flags_posn
_atom_site_refinement_flags_adp
_atom_site_refinement_flags_occupancy
_atom_site_disorder_assembly
_atom_site_disorder_group
Gd01 Gd 0.32138(2) 0.36472(2) 0.48976(2) 0.01294(17) Uani 1 1 d . U . . .
Zn02 Zn 0.55480(5) 0.43179(5) 0.56836(4) 0.0119(2) Uani 1 1 d . U . . .
O003 O 0.4806(3) 0.4097(3) 0.4588(2) 0.0129(8) Uani 1 1 d . U . . .
N004 N 0.6003(4) 0.4470(3) 0.6869(3) 0.0144(10) Uani 1 1 d . U . . .
O005 O 0.4153(3) 0.4212(3) 0.6008(2) 0.0156(8) Uani 1 1 d . U . . .
C006 C 0.7026(4) 0.4440(4) 0.6959(4) 0.0151(12) Uani 1 1 d . U . . .
O007 O 0.1754(3) 0.3337(4) 0.4341(3) 0.0252(10) Uani 1 1 d . U . . .
O009 O 0.6054(4) 0.2940(3) 0.5766(3) 0.0312(11) Uani 1 1 d . U . . .
O00A O -0.0136(3) 0.3319(5) 0.4291(3) 0.0418(14) Uani 1 1 d . U . . .
O00C O 0.6951(3) 0.4809(3) 0.5592(2) 0.0163(9) Uani 1 1 d . U . . .
O00D O 0.2287(3) 0.4186(3) 0.6019(3) 0.0200(9) Uani 1 1 d . U . . .
N00F N 0.3464(4) 0.3317(4) 0.3504(3) 0.0152(10) Uani 1 1 d . U . . .
C00G C 0.5142(5) 0.3665(4) 0.3949(4) 0.0113(12) Uani 1 1 d . U . . .
O00H O 0.3038(4) 0.2347(3) 0.5878(3) 0.0347(11) Uani 1 1 d . U . . .
O00I O 0.3891(4) 0.2043(3) 0.4913(3) 0.0334(11) Uani 1 1 d . U . . .
N00J N 0.6868(5) 0.1656(5) 0.5393(4) 0.0312(13) Uani 1 1 d . U . . .
C00K C 0.3836(4) 0.4331(4) 0.6706(4) 0.0143(12) Uani 1 1 d . U . . .
C00L C 0.6454(5) 0.3186(4) 0.3195(4) 0.0193(13) Uani 1 1 d . U . . .
H00L H 0.7131 0.3157 0.3137 0.023 Uiso 1 1 calc R U . . .
C00M C 0.4434(5) 0.4495(5) 0.7410(4) 0.0188(13) Uani 1 1 d . U . . .
O00N O 0.3792(6) 0.1019(4) 0.5861(4) 0.065(2) Uani 1 1 d . U . . .
C00O C 0.1284(5) 0.3270(5) 0.3638(4) 0.0217(13) Uani 1 1 d . U . . .
C00P C 0.4466(4) 0.3264(4) 0.3363(3) 0.0122(11) Uani 1 1 d . U . . .
C00Q C -0.0288(5) 0.3201(6) 0.2843(5) 0.0379(18) Uani 1 1 d . U . . .
H00Q H -0.0979 0.3190 0.2810 0.045 Uiso 1 1 calc R U . . .
C00R C 0.7489(4) 0.4596(4) 0.6267(4) 0.0138(11) Uani 1 1 d . U . . .
C00S C 0.9033(5) 0.4318(6) 0.7036(5) 0.0312(16) Uani 1 1 d . U . . .
H00S H 0.9723 0.4295 0.7063 0.037 Uiso 1 1 calc R U . . .
C00T C 0.7673(7) 0.1776(8) 0.6025(6) 0.052(2) Uani 1 1 d . U . . .
H00A H 0.7648 0.2407 0.6246 0.078 Uiso 1 1 calc GR U . . .
H00B H 0.8296 0.1685 0.5804 0.078 Uiso 1 1 calc GR U . . .
H00C H 0.7608 0.1314 0.6442 0.078 Uiso 1 1 calc GR U . . .
C00U C 0.8499(4) 0.4520(5) 0.6323(4) 0.0215(14) Uani 1 1 d . U . . .
H00U H 0.8828 0.4609 0.5864 0.026 Uiso 1 1 calc R U . . .
C00V C 0.0256(5) 0.3256(5) 0.3569(4) 0.0286(15) Uani 1 1 d . U . . .
N00W N 0.3580(5) 0.1782(4) 0.5560(4) 0.0328(13) Uani 1 1 d . U . . .
C00X C 0.6128(5) 0.3609(4) 0.3859(4) 0.0145(13) Uani 1 1 d . U . . .
H00X H 0.6586 0.3861 0.4255 0.017 Uiso 1 1 calc R U . . .
C00Y C 0.4002(5) 0.4557(6) 0.8125(4) 0.0329(17) Uani 1 1 d . U . . .
H00Y H 0.4402 0.4669 0.8602 0.039 Uiso 1 1 calc R U . . .
C00Z C 0.4802(5) 0.2840(4) 0.2715(4) 0.0195(13) Uani 1 1 d . U . . .
H00Z H 0.4350 0.2565 0.2325 0.023 Uiso 1 1 calc R U . . .
C010 C 0.2810(4) 0.4290(5) 0.6750(4) 0.0193(13) Uani 1 1 d . U . . .
C011 C 0.5487(5) 0.4561(4) 0.7454(4) 0.0172(12) Uani 1 1 d . U . . .
H011 H 0.5822 0.4681 0.7958 0.021 Uiso 1 1 calc R U . . .
C012 C 0.2410(5) 0.4332(6) 0.7455(4) 0.0330(17) Uani 1 1 d . U . . .
H012 H 0.1728 0.4274 0.7474 0.040 Uiso 1 1 calc R U . . .
C013 C 0.7583(5) 0.4213(5) 0.7682(4) 0.0265(15) Uani 1 1 d . U . . .
H013 H 0.7268 0.4105 0.8146 0.032 Uiso 1 1 calc R U . . .
C014 C 0.8571(5) 0.4151(6) 0.7706(5) 0.0340(17) Uani 1 1 d . U . . .
H014 H 0.8942 0.3991 0.8186 0.041 Uiso 1 1 calc R U . . .
C015 C 0.0199(5) 0.3162(7) 0.2160(5) 0.041(2) Uani 1 1 d . U . . .
H015 H -0.0170 0.3123 0.1659 0.049 Uiso 1 1 calc R U . . .
C016 C 0.5790(5) 0.2807(5) 0.2620(4) 0.0218(14) Uani 1 1 d . U . . .
H016 H 0.6009 0.2525 0.2163 0.026 Uiso 1 1 calc R U . . .
C017 C 0.6152(6) 0.2261(5) 0.5349(4) 0.0296(15) Uani 1 1 d . U . . .
H017 H 0.5645 0.2156 0.4941 0.036 Uiso 1 1 calc R U . . .
C018 C 0.1250(5) 0.4102(6) 0.5996(5) 0.0319(18) Uani 1 1 d . U . . .
H01A H 0.1086 0.3615 0.6366 0.048 Uiso 1 1 calc GR U . . .
H01B H 0.0982 0.3933 0.5460 0.048 Uiso 1 1 calc GR U . . .
H01C H 0.0973 0.4699 0.6145 0.048 Uiso 1 1 calc GR U . . .
C019 C 0.1196(5) 0.3179(6) 0.2194(5) 0.0344(17) Uani 1 1 d . U . . .
H019 H 0.1509 0.3151 0.1721 0.041 Uiso 1 1 calc R U . . .
C01A C 0.1761(5) 0.3239(5) 0.2941(4) 0.0209(13) Uani 1 1 d . U . . .
C01C C 0.2793(5) 0.3248(5) 0.2905(4) 0.0204(13) Uani 1 1 d . U . . .
H01D H 0.3015 0.3198 0.2395 0.024 Uiso 1 1 calc R U . . .
C01D C 0.3033(6) 0.4463(7) 0.8150(5) 0.042(2) Uani 1 1 d . U . . .
H01E H 0.2768 0.4486 0.8645 0.051 Uiso 1 1 calc R U . . .
C2 C -0.1160(5) 0.3227(7) 0.4286(6) 0.045(2) Uani 1 1 d . U . . .
H2A H -0.1482 0.3666 0.3904 0.068 Uiso 1 1 calc GR U . . .
H2B H -0.1352 0.3364 0.4814 0.068 Uiso 1 1 calc GR U . . .
H2C H -0.1352 0.2587 0.4137 0.068 Uiso 1 1 calc GR U . . .
C8 C 0.6871(10) 0.0855(8) 0.4902(7) 0.071(3) Uani 1 1 d . U . . .
H8A H 0.7460 0.0854 0.4624 0.107 Uiso 1 1 calc GR U . . .
H8B H 0.6297 0.0867 0.4515 0.107 Uiso 1 1 calc GR U . . .
H8C H 0.6856 0.0290 0.5227 0.107 Uiso 1 1 calc GR U . . .

loop_
_atom_site_aniso_label
_atom_site_aniso_U_11
_atom_site_aniso_U_22
_atom_site_aniso_U_33
_atom_site_aniso_U_23
_atom_site_aniso_U_13
_atom_site_aniso_U_12
Gd01 0.0045(2) 0.0188(3) 0.0154(3) -0.00002(13) 0.00022(16) -0.00342(12)
Zn02 0.0049(4) 0.0180(4) 0.0127(4) -0.0010(3) -0.0002(3) -0.0007(3)
O003 0.0018(17) 0.021(2) 0.0166(19) -0.0038(15) 0.0033(14) -0.0045(15)
N004 0.011(2) 0.016(3) 0.016(2) 0.0034(18) -0.0014(16) 0.0015(18)
O005 0.0058(18) 0.026(2) 0.0151(19) -0.0004(16) 0.0002(15) -0.0026(15)
C006 0.009(2) 0.021(3) 0.015(2) -0.002(2) -0.0016(19) 0.004(2)
O007 0.010(2) 0.041(3) 0.024(2) -0.002(2) -0.0020(16) -0.0073(19)
O009 0.042(3) 0.023(2) 0.028(3) 0.0005(18) 0.003(2) 0.0093(19)
O00A 0.007(2) 0.077(4) 0.042(3) -0.012(3) 0.003(2) -0.008(2)
O00C 0.0084(18) 0.022(2) 0.017(2) 0.0032(16) -0.0040(16) 0.0013(16)
O00D 0.0029(18) 0.041(3) 0.016(2) -0.0041(17) 0.0040(15) -0.0049(16)
N00F 0.008(2) 0.020(3) 0.018(2) -0.0032(19) 0.0020(16) -0.0003(18)
C00G 0.010(2) 0.011(3) 0.013(3) 0.0019(18) 0.002(2) -0.0002(18)
O00H 0.042(3) 0.028(2) 0.035(3) 0.011(2) 0.011(2) -0.0044(19)
O00I 0.043(3) 0.024(2) 0.033(3) 0.0059(18) 0.004(2) 0.008(2)
N00J 0.033(3) 0.028(3) 0.032(3) -0.002(3) -0.003(2) 0.007(2)
C00K 0.012(2) 0.019(3) 0.013(2) 0.001(2) 0.0058(18) -0.001(2)
C00L 0.013(3) 0.021(3) 0.024(3) -0.005(2) 0.000(2) 0.003(2)
C00M 0.014(3) 0.029(3) 0.014(3) 0.000(2) 0.003(2) -0.001(2)
O00N 0.116(6) 0.026(3) 0.051(4) 0.014(3) -0.006(4) 0.011(3)
C00O 0.010(2) 0.027(4) 0.026(3) -0.004(2) -0.0061(19) -0.007(2)
C00P 0.007(2) 0.014(3) 0.015(3) -0.003(2) -0.0006(19) -0.004(2)
C00Q 0.011(3) 0.060(5) 0.041(3) -0.008(3) -0.008(2) -0.004(3)
C00R 0.008(2) 0.015(3) 0.018(3) 0.000(2) -0.0015(19) 0.002(2)
C00S 0.008(3) 0.047(4) 0.038(3) 0.004(3) -0.005(2) 0.007(3)
C00T 0.035(4) 0.065(6) 0.053(5) -0.003(4) -0.012(4) 0.008(4)
C00U 0.008(3) 0.033(4) 0.024(3) 0.000(3) 0.003(2) 0.003(2)
C00V 0.011(3) 0.038(4) 0.036(3) -0.007(3) -0.003(2) -0.007(3)
N00W 0.042(3) 0.022(3) 0.033(3) 0.006(2) -0.002(2) -0.005(2)
C00X 0.005(3) 0.020(3) 0.018(3) -0.006(2) -0.003(2) -0.002(2)
C00Y 0.021(3) 0.062(5) 0.016(3) -0.006(3) 0.004(2) -0.001(3)
C00Z 0.017(3) 0.025(3) 0.016(3) -0.009(2) -0.001(2) 0.001(2)
C010 0.007(2) 0.031(3) 0.021(3) 0.000(2) 0.0046(19) -0.002(2)
C011 0.015(3) 0.025(3) 0.011(3) -0.003(2) -0.003(2) 0.002(2)
C012 0.014(3) 0.062(5) 0.025(3) 0.001(3) 0.012(2) -0.002(3)
C013 0.015(3) 0.041(4) 0.022(3) 0.008(3) -0.004(2) 0.000(3)
C014 0.017(3) 0.053(5) 0.030(3) 0.008(3) -0.009(2) 0.002(3)
C015 0.016(3) 0.074(6) 0.030(3) -0.010(3) -0.013(3) -0.006(3)
C016 0.018(3) 0.026(3) 0.021(3) -0.007(3) 0.000(2) 0.004(2)
C017 0.032(4) 0.029(3) 0.027(4) 0.003(3) 0.000(3) 0.005(3)
C018 0.005(3) 0.056(5) 0.036(4) -0.001(4) 0.007(3) 0.000(3)
C019 0.015(3) 0.056(5) 0.030(3) -0.009(3) -0.007(2) -0.006(3)
C01A 0.011(2) 0.025(4) 0.026(3) -0.003(2) -0.006(2) -0.005(2)
C01C 0.012(2) 0.029(4) 0.019(3) -0.005(3) -0.004(2) -0.002(2)
C01D 0.022(3) 0.079(6) 0.028(3) -0.003(3) 0.011(3) 0.004(3)
C2 0.009(3) 0.070(6) 0.057(6) -0.012(5) 0.006(3) -0.008(3)
C8 0.112(9) 0.049(5) 0.047(5) -0.013(4) -0.018(5) 0.034(5)

loop_
_atom_type_symbol
_atom_type_description
_atom_type_scat_dispersion_real
_atom_type_scat_dispersion_imag
_atom_type_scat_source
C C 0.0181 0.0091 'International Tables Vol C Tables 4.2.6.8 and 6.1.1.4'
H H 0.0000 0.0000 'International Tables Vol C Tables 4.2.6.8 and 6.1.1.4'
Gd Gd -8.8380 11.9157 'International Tables Vol C Tables 4.2.6.8 and 6.1.1.4'
N N 0.0311 0.0180 'International Tables Vol C Tables 4.2.6.8 and 6.1.1.4'
O O 0.0492 0.0322 'International Tables Vol C Tables 4.2.6.8 and 6.1.1.4'
Zn Zn -1.5491 0.6778 'International Tables Vol C Tables 4.2.6.8 and 6.1.1.4'

loop_
_geom_angle_atom_site_label_1
_geom_angle_atom_site_label_2
_geom_angle_atom_site_label_3
_geom_angle
_geom_angle_site_symmetry_1
_geom_angle_site_symmetry_3
Zn02 Gd01 Zn02 55.48(2) . 3_666
O003 Gd01 Zn02 40.99(10) . 3_666
O003 Gd01 Zn02 34.92(10) . .
O003 Gd01 O00D 128.89(14) . .
O003 Gd01 N00F 68.03(15) . .
O003 Gd01 O00H 119.40(16) . .
O003 Gd01 O00I 84.12(16) . .
O003 Gd01 N00W 101.59(17) . .
O005 Gd01 Zn02 72.31(10) . 3_666
O005 Gd01 Zn02 34.47(10) . .
O005 Gd01 O003 68.47(14) . .
O005 Gd01 O00C 89.33(14) . 3_666
O005 Gd01 O00D 64.20(14) . .
O005 Gd01 N00F 136.41(15) . .
O005 Gd01 O00H 78.60(16) . .
O005 Gd01 O00I 97.62(16) . .
O005 Gd01 N00W 86.69(16) . .
O007 Gd01 Zn02 174.97(14) . .
O007 Gd01 Zn02 119.50(13) . 3_666
O007 Gd01 O003 141.80(16) . .
O007 Gd01 O005 147.01(16) . .
O007 Gd01 O00C 89.04(17) . 3_666
O007 Gd01 O00D 82.81(16) . .
O007 Gd01 N00F 75.80(17) . .
O007 Gd01 O00H 89.61(18) . .
O007 Gd01 O00I 98.52(19) . .
O007 Gd01 N00W 95.75(19) . .
O00C Gd01 Zn02 86.13(10) 3_666 .
O00C Gd01 Zn02 34.08(10) 3_666 3_666
O00C Gd01 O003 74.43(14) 3_666 .
O00C Gd01 O00D 86.65(15) 3_666 .
O00C Gd01 N00F 81.87(16) 3_666 .
O00C Gd01 O00H 155.32(16) 3_666 .
O00C Gd01 O00I 153.24(16) 3_666 .
O00C Gd01 N00W 175.21(16) 3_666 .
O00D Gd01 Zn02 104.62(10) . 3_666
O00D Gd01 Zn02 98.28(10) . .
O00D Gd01 O00H 68.74(16) . .
O00D Gd01 N00W 94.00(17) . .
N00F Gd01 Zn02 77.02(12) . 3_666
N00F Gd01 Zn02 102.10(12) . .
N00F Gd01 O00D 155.80(15) . .
N00F Gd01 O00H 121.55(17) . .
N00F Gd01 O00I 75.28(17) . .
N00F Gd01 N00W 99.21(18) . .
O00H Gd01 Zn02 95.36(13) . .
O00H Gd01 Zn02 149.76(13) . 3_666
O00H Gd01 N00W 25.42(17) . .
O00I Gd01 Zn02 124.66(13) . 3_666
O00I Gd01 Zn02 85.23(13) . .
O00I Gd01 O00D 119.65(16) . .
O00I Gd01 O00H 51.02(17) . .
O00I Gd01 N00W 25.66(17) . .
N00W Gd01 Zn02 141.52(13) . 3_666
N00W Gd01 Zn02 89.08(13) . .
Gd01 Zn02 Gd01 124.52(2) . 3_666
O003 Zn02 Gd01 41.76(10) . .
O003 Zn02 Gd01 94.89(11) . 3_666
O003 Zn02 Gd01 91.30(10) 3_666 .
O003 Zn02 Gd01 41.89(9) 3_666 3_666
O003 Zn02 O003 83.94(15) . 3_666
O003 Zn02 N004 167.50(18) . .
O003 Zn02 O009 92.87(18) . .
O003 Zn02 O00C 111.74(16) . .
N004 Zn02 Gd01 94.30(14) . 3_666
N004 Zn02 Gd01 125.75(14) . .
N004 Zn02 O003 97.36(17) . 3_666
N004 Zn02 O009 88.02(19) . .
N004 Zn02 O00C 80.70(18) . .
O005 Zn02 Gd01 128.34(12) . 3_666
O005 Zn02 Gd01 39.77(12) . .
O005 Zn02 O003 86.63(15) . 3_666
O005 Zn02 O003 80.40(16) . .
O005 Zn02 N004 87.26(18) . .
O005 Zn02 O009 103.20(19) . .
O005 Zn02 O00C 161.19(17) . .
O009 Zn02 Gd01 128.46(15) . 3_666
O009 Zn02 Gd01 93.27(15) . .
O009 Zn02 O003 169.06(17) . 3_666
O00C Zn02 Gd01 39.52(11) . 3_666
O00C Zn02 Gd01 153.32(12) . .
O00C Zn02 O003 80.69(15) . 3_666
O00C Zn02 O009 90.85(19) . .
Zn02 O003 Gd01 103.32(16) . .
Zn02 O003 Gd01 97.11(14) 3_666 .
Zn02 O003 Zn02 96.06(15) . 3_666
C00G O003 Gd01 116.1(3) . .
C00G O003 Zn02 111.0(3) . 3_666
C00G O003 Zn02 127.5(4) . .
C006 N004 Zn02 108.2(4) . .
C011 N004 Zn02 128.8(4) . .
C011 N004 C006 123.0(5) . .
Zn02 O005 Gd01 105.76(17) . .
C00K O005 Gd01 124.6(4) . .
C00K O005 Zn02 129.3(4) . .
N004 C006 C00R 115.8(5) . .
N004 C006 C013 123.8(6) . .
C00R C006 C013 120.3(6) . .
C00O O007 Gd01 140.1(4) . .
C017 O009 Zn02 140.2(5) . .
C00V O00A C2 117.4(6) . .
Zn02 O00C Gd01 106.39(17) . 3_666
C00R O00C Gd01 122.7(4) . 3_666
C00R O00C Zn02 107.7(3) . .
C010 O00D Gd01 116.9(3) . .
C010 O00D C018 118.0(5) . .
C018 O00D Gd01 122.2(4) . .
C00P N00F Gd01 113.4(4) . .
C01C N00F Gd01 127.2(4) . .
C01C N00F C00P 119.2(5) . .
O003 C00G C00P 119.3(5) . .
O003 C00G C00X 121.6(6) . .
C00X C00G C00P 119.1(6) . .
N00W O00H Gd01 95.2(4) . .
N00W O00I Gd01 97.0(4) . .
C017 N00J C00T 118.4(7) . .
C017 N00J C8 123.0(8) . .
C8 N00J C00T 118.5(7) . .
O005 C00K C00M 124.7(5) . .
O005 C00K C010 117.4(5) . .
C00M C00K C010 117.9(5) . .
C00X C00L H00L 120.1 . .
C016 C00L H00L 120.1 . .
C016 C00L C00X 119.8(6) . .
C00K C00M C00Y 118.8(6) . .
C00K C00M C011 124.0(5) . .
C00Y C00M C011 117.2(6) . .
O007 C00O C00V 119.0(6) . .
O007 C00O C01A 122.5(6) . .
C01A C00O C00V 118.4(6) . .
C00G C00P N00F 116.3(5) . .
C00Z C00P N00F 124.3(5) . .
C00Z C00P C00G 119.4(5) . .
C00V C00Q H00Q 120.7 . .
C00V C00Q C015 118.6(6) . .
C015 C00Q H00Q 120.7 . .
O00C C00R C006 119.4(5) . .
O00C C00R C00U 123.1(5) . .
C00U C00R C006 117.5(6) . .
C00U C00S H00S 119.7 . .
C014 C00S H00S 119.7 . .
C014 C00S C00U 120.5(6) . .
N00J C00T H00A 109.5 . .
N00J C00T H00B 109.5 . .
N00J C00T H00C 109.5 . .
H00A C00T H00B 109.5 . .
H00A C00T H00C 109.5 . .
H00B C00T H00C 109.5 . .
C00R C00U H00U 119.3 . .
C00S C00U C00R 121.4(6) . .
C00S C00U H00U 119.3 . .
O00A C00V C00O 113.5(6) . .
C00Q C00V O00A 124.5(6) . .
C00Q C00V C00O 122.0(7) . .
O00H N00W Gd01 59.4(3) . .
O00H N00W O00I 116.5(6) . .
O00I N00W Gd01 57.3(3) . .
O00N N00W Gd01 175.8(6) . .
O00N N00W O00H 121.3(6) . .
O00N N00W O00I 122.2(7) . .
C00G C00X C00L 120.8(6) . .
C00G C00X H00X 119.6 . .
C00L C00X H00X 119.6 . .
C00M C00Y H00Y 119.2 . .
C01D C00Y C00M 121.7(7) . .
C01D C00Y H00Y 119.2 . .
C00P C00Z H00Z 119.4 . .
C00P C00Z C016 121.1(6) . .
C016 C00Z H00Z 119.4 . .
O00D C010 C00K 113.2(5) . .
C012 C010 O00D 124.8(6) . .
C012 C010 C00K 122.0(6) . .
N004 C011 C00M 125.5(6) . .
N004 C011 H011 117.3 . .
C00M C011 H011 117.3 . .
C010 C012 H012 120.8 . .
C010 C012 C01D 118.4(7) . .
C01D C012 H012 120.8 . .
C006 C013 H013 120.1 . .
C014 C013 C006 119.9(6) . .
C014 C013 H013 120.1 . .
C00S C014 H014 119.8 . .
C013 C014 C00S 120.3(7) . .
C013 C014 H014 119.8 . .
C00Q C015 H015 119.2 . .
C019 C015 C00Q 121.7(7) . .
C019 C015 H015 119.2 . .
C00L C016 C00Z 119.8(6) . .
C00L C016 H016 120.1 . .
C00Z C016 H016 120.1 . .
O009 C017 N00J 128.2(8) . .
O009 C017 H017 115.9 . .
N00J C017 H017 115.9 . .
O00D C018 H01A 109.5 . .
O00D C018 H01B 109.5 . .
O00D C018 H01C 109.5 . .
H01A C018 H01B 109.5 . .
H01A C018 H01C 109.5 . .
H01B C018 H01C 109.5 . .
C015 C019 H019 120.0 . .
C015 C019 C01A 119.9(7) . .
C01A C019 H019 120.0 . .
C00O C01A C019 119.3(6) . .
C00O C01A C01C 125.6(6) . .
C019 C01A C01C 115.1(6) . .
N00F C01C C01A 126.8(6) . .
N00F C01C H01D 116.6 . .
C01A C01C H01D 116.6 . .
C00Y C01D C012 121.0(7) . .
C00Y C01D H01E 119.5 . .
C012 C01D H01E 119.5 . .
O00A C2 H2A 109.5 . .
O00A C2 H2B 109.5 . .
O00A C2 H2C 109.5 . .
H2A C2 H2B 109.5 . .
H2A C2 H2C 109.5 . .
H2B C2 H2C 109.5 . .
N00J C8 H8A 109.5 . .
N00J C8 H8B 109.5 . .
N00J C8 H8C 109.5 . .
H8A C8 H8B 109.5 . .
H8A C8 H8C 109.5 . .
H8B C8 H8C 109.5 . .

loop_
_geom_bond_atom_site_label_1
_geom_bond_atom_site_label_2
_geom_bond_distance
_geom_bond_site_symmetry_2
Gd01 Zn02 3.5642(8) 3_666
Gd01 Zn02 3.5046(8) .
Gd01 O003 2.399(4) .
Gd01 O005 2.330(4) .
Gd01 O007 2.190(4) .
Gd01 O00C 2.364(4) 3_666
Gd01 O00D 2.517(4) .
Gd01 N00F 2.472(5) .
Gd01 O00H 2.525(5) .
Gd01 O00I 2.477(5) .
Gd01 N00W 2.921(6) .
Zn02 Gd01 3.5642(8) 3_666
Zn02 O003 2.356(4) 3_666
Zn02 O003 2.062(4) .
Zn02 N004 2.063(5) .
Zn02 O005 2.061(4) .
Zn02 O009 2.092(5) .
Zn02 O00C 2.082(4) .
O003 Zn02 2.356(4) 3_666
O003 C00G 1.370(8) .
N004 C006 1.407(8) .
N004 C011 1.286(8) .
O005 C00K 1.315(7) .
C006 C00R 1.409(9) .
C006 C013 1.424(9) .
O007 C00O 1.307(8) .
O009 C017 1.217(9) .
O00A C00V 1.390(9) .
O00A C2 1.421(9) .
O00C Gd01 2.364(4) 3_666
O00C C00R 1.340(7) .
O00D C010 1.384(8) .
O00D C018 1.435(8) .
N00F C00P 1.431(8) .
N00F C01C 1.313(8) .
C00G C00P 1.419(9) .
C00G C00X 1.389(9) .
O00H N00W 1.259(8) .
O00I N00W 1.275(8) .
N00J C00T 1.479(11) .
N00J C017 1.312(10) .
N00J C8 1.418(13) .
C00K C00M 1.407(9) .
C00K C010 1.427(9) .
C00L H00L 0.9500 .
C00L C00X 1.392(9) .
C00L C016 1.385(9) .
C00M C00Y 1.408(10) .
C00M C011 1.452(9) .
O00N N00W 1.229(9) .
C00O C00V 1.414(9) .
C00O C01A 1.411(10) .
C00P C00Z 1.376(9) .
C00Q H00Q 0.9500 .
C00Q C00V 1.384(11) .
C00Q C015 1.399(12) .
C00R C00U 1.394(9) .
C00S H00S 0.9500 .
C00S C00U 1.388(10) .
C00S C014 1.378(11) .
C00T H00A 0.9800 .
C00T H00B 0.9800 .
C00T H00C 0.9800 .
C00U H00U 0.9500 .
C00X H00X 0.9500 .
C00Y H00Y 0.9500 .
C00Y C01D 1.350(11) .
C00Z H00Z 0.9500 .
C00Z C016 1.392(9) .
C010 C012 1.369(10) .
C011 H011 0.9500 .
C012 H012 0.9500 .
C012 C01D 1.406(11) .
C013 H013 0.9500 .
C013 C014 1.365(10) .
C014 H014 0.9500 .
C015 H015 0.9500 .
C015 C019 1.373(11) .
C016 H016 0.9500 .
C017 H017 0.9500 .
C018 H01A 0.9800 .
C018 H01B 0.9800 .
C018 H01C 0.9800 .
C019 H019 0.9500 .
C019 C01A 1.429(10) .
C01A C01C 1.433(9) .
C01C H01D 0.9500 .
C01D H01E 0.9500 .
C2 H2A 0.9800 .
C2 H2B 0.9800 .
C2 H2C 0.9800 .
C8 H8A 0.9800 .
C8 H8B 0.9800 .
C8 H8C 0.9800 .

loop_
_geom_torsion_atom_site_label_1
_geom_torsion_atom_site_label_2
_geom_torsion_atom_site_label_3
_geom_torsion_atom_site_label_4
_geom_torsion
_geom_torsion_site_symmetry_1
_geom_torsion_site_symmetry_2
_geom_torsion_site_symmetry_3
_geom_torsion_site_symmetry_4
Gd01 O003 C00G C00P 22.0(6) . . . .
Gd01 O003 C00G C00X -157.9(4) . . . .
Gd01 O005 C00K C00M 167.0(5) . . . .
Gd01 O005 C00K C010 -13.0(7) . . . .
Gd01 O007 C00O C00V -165.4(5) . . . .
Gd01 O007 C00O C01A 12.6(11) . . . .
Gd01 O00C C00R C006 101.0(6) 3_666 . . .
Gd01 O00C C00R C00U -78.9(7) 3_666 . . .
Gd01 O00D C010 C00K 16.8(7) . . . .
Gd01 O00D C010 C012 -161.9(6) . . . .
Gd01 N00F C00P C00G -17.8(6) . . . .
Gd01 N00F C00P C00Z 160.8(5) . . . .
Gd01 N00F C01C C01A -7.9(10) . . . .
Gd01 O00H N00W O00I -5.1(6) . . . .
Gd01 O00H N00W O00N 175.2(7) . . . .
Gd01 O00I N00W O00H 5.2(6) . . . .
Gd01 O00I N00W O00N -175.1(7) . . . .
Zn02 O003 C00G C00P -87.6(5) 3_666 . . .
Zn02 O003 C00G C00P 156.5(4) . . . .
Zn02 O003 C00G C00X 92.5(6) 3_666 . . .
Zn02 O003 C00G C00X -23.4(7) . . . .
Zn02 N004 C006 C00R 17.9(6) . . . .
Zn02 N004 C006 C013 -158.3(5) . . . .
Zn02 N004 C011 C00M 5.7(9) . . . .
Zn02 O005 C00K C00M -5.1(9) . . . .
Zn02 O005 C00K C010 174.9(4) . . . .
Zn02 O009 C017 N00J 141.9(7) . . . .
Zn02 O00C C00R C006 -22.8(6) . . . .
Zn02 O00C C00R C00U 157.3(5) . . . .
O003 C00G C00P N00F -2.1(8) . . . .
O003 C00G C00P C00Z 179.2(5) . . . .
O003 C00G C00X C00L -178.5(5) . . . .
N004 C006 C00R O00C 3.6(8) . . . .
N004 C006 C00R C00U -176.5(5) . . . .
N004 C006 C013 C014 176.4(7) . . . .
O005 C00K C00M C00Y -176.5(7) . . . .
O005 C00K C00M C011 0.5(10) . . . .
O005 C00K C010 O00D -3.9(8) . . . .
O005 C00K C010 C012 174.8(6) . . . .
C006 N004 C011 C00M -172.9(6) . . . .
C006 C00R C00U C00S -1.3(10) . . . .
C006 C013 C014 C00S 0.8(12) . . . .
O007 C00O C00V O00A 0.0(10) . . . .
O007 C00O C00V C00Q 179.0(7) . . . .
O007 C00O C01A C019 -179.1(7) . . . .
O007 C00O C01A C01C 2.0(11) . . . .
O00C C00R C00U C00S 178.6(6) . . . .
O00D C010 C012 C01D -178.4(7) . . . .
N00F C00P C00Z C016 -179.3(6) . . . .
C00G C00P C00Z C016 -0.8(9) . . . .
C00K C00M C00Y C01D 0.1(12) . . . .
C00K C00M C011 N004 -0.8(10) . . . .
C00K C010 C012 C01D 3.0(11) . . . .
C00M C00K C010 O00D 176.1(5) . . . .
C00M C00K C010 C012 -5.2(10) . . . .
C00M C00Y C01D C012 -2.3(14) . . . .
C00O C01A C01C N00F -2.5(11) . . . .
C00P N00F C01C C01A 176.7(6) . . . .
C00P C00G C00X C00L 1.6(9) . . . .
C00P C00Z C016 C00L 1.6(10) . . . .
C00Q C015 C019 C01A -0.1(13) . . . .
C00R C006 C013 C014 0.4(10) . . . .
C00T N00J C017 O009 0.9(12) . . . .
C00U C00S C014 C013 -2.3(12) . . . .
C00V C00O C01A C019 -1.1(10) . . . .
C00V C00O C01A C01C 180.0(7) . . . .
C00V C00Q C015 C019 -0.1(14) . . . .
C00X C00G C00P N00F 177.9(5) . . . .
C00X C00G C00P C00Z -0.8(9) . . . .
C00X C00L C016 C00Z -0.9(10) . . . .
C00Y C00M C011 N004 176.2(7) . . . .
C010 C00K C00M C00Y 3.5(10) . . . .
C010 C00K C00M C011 -179.5(6) . . . .
C010 C012 C01D C00Y 0.8(13) . . . .
C011 N004 C006 C00R -163.3(6) . . . .
C011 N004 C006 C013 20.6(9) . . . .
C011 C00M C00Y C01D -177.1(8) . . . .
C013 C006 C00R O00C 180.0(6) . . . .
C013 C006 C00R C00U -0.2(9) . . . .
C014 C00S C00U C00R 2.5(11) . . . .
C015 C00Q C00V O00A 178.6(8) . . . .
C015 C00Q C00V C00O -0.3(12) . . . .
C015 C019 C01A C00O 0.7(11) . . . .
C015 C019 C01A C01C 179.7(8) . . . .
C016 C00L C00X C00G -0.7(9) . . . .
C018 O00D C010 C00K 177.7(6) . . . .
C018 O00D C010 C012 -1.0(10) . . . .
C019 C01A C01C N00F 178.5(7) . . . .
C01A C00O C00V O00A -178.1(6) . . . .
C01A C00O C00V C00Q 0.9(11) . . . .
C01C N00F C00P C00G 158.2(6) . . . .
C01C N00F C00P C00Z -23.2(9) . . . .
C2 O00A C00V C00O -174.5(7) . . . .
C2 O00A C00V C00Q 6.6(12) . . . .
C8 N00J C017 O009 175.9(10) . . . .

loop_
_smtbx_masks_void_nr
_smtbx_masks_void_average_x
_smtbx_masks_void_average_y
_smtbx_masks_void_average_z
_smtbx_masks_void_volume
_smtbx_masks_void_count_electrons
1 0.000 0.000 0.500 198.1 40.6
2 0.000 0.500 0.000 198.1 40.6
